data_4328991
loop_
_publ_author_name
'Koichiro Takao'
'Yurina Tone'
'Christoph Hennig'
'Shohei Inoue'
'Taro Tsubomura'

_publ_section_title
;
 Simplest Homoleptic Metal-Centered Tetrahedrons, [M(OH2)4]2+, in
 1-Ethyl-3-methylimidazolium Tetrafluoroborate Ionic Liquid (M = Co, Ni,
 Cu)
;
_journal_name_full 'Inorganic Chemistry'
_journal_page_first 4850
_journal_page_last 4854
_journal_paper_doi 10.1021/ic3003433
_journal_volume 51
_journal_year 2012
_chemical_formula_moiety 'C24 H72 B2 Co F8 N12 O4 P4'
_chemical_formula_sum 'C24 H72 B2 Co F8 N12 O4 P4'
_chemical_formula_weight 949.35
_space_group_IT_number 61
_symmetry_cell_setting orthorhombic
_symmetry_Int_Tables_number 61
_symmetry_space_group_name_Hall '-P 2ac 2ab'
_symmetry_space_group_name_H-M 'P b c a'
_atom_sites_solution_hydrogens geom
_atom_sites_solution_primary direct
_atom_sites_solution_secondary difmap
_cell_angle_alpha 90.0000
_cell_angle_beta 90.0000
_cell_angle_gamma 90.0000
_cell_formula_units_Z 8
_cell_length_a 20.74(3)
_cell_length_b 17.03(3)
_cell_length_c 25.84(4)
_cell_measurement_reflns_used 6780
_cell_measurement_temperature 123
_cell_measurement_theta_max 27.48
_cell_measurement_theta_min 3.03
_cell_volume 9127(3)
_computing_cell_refinement CrystalClear
_computing_data_collection 'CrystalClear (Rigaku Corp., 2000)'
_computing_data_reduction CrystalClear
_computing_molecular_graphics 'CrystalStructure 4.0'
_computing_publication_material 'CrystalStructure 4.0 (Rigaku, 2010)'
_computing_structure_refinement 'SHELXL97 (Sheldrick, 2008)'
_computing_structure_solution 'SHELXS97 (Sheldrick, 2008)'
_diffrn_ambient_temperature 123
_diffrn_detector_area_resol_mean 7.314
_diffrn_measured_fraction_theta_full 0.973
_diffrn_measured_fraction_theta_max 0.973
_diffrn_measurement_device_type 'Rigaku Saturn70'
_diffrn_measurement_method \w
_diffrn_radiation_type 'Mo K\a'
_diffrn_radiation_wavelength 0.71070
_diffrn_reflns_av_R_equivalents 0.0564
_diffrn_reflns_limit_h_max 26
_diffrn_reflns_limit_h_min -26
_diffrn_reflns_limit_k_max 21
_diffrn_reflns_limit_k_min -22
_diffrn_reflns_limit_l_max 32
_diffrn_reflns_limit_l_min -32
_diffrn_reflns_number 76755
_diffrn_reflns_theta_full 27.48
_diffrn_reflns_theta_max 27.48
_diffrn_standards_number 0
_exptl_absorpt_coefficient_mu 0.593
_exptl_absorpt_correction_T_max 0.888
_exptl_absorpt_correction_T_min 0.830
_exptl_absorpt_correction_type numerical
_exptl_absorpt_process_details 'NUMABS (Rigaku, 1999)'
_exptl_crystal_colour blue
_exptl_crystal_density_diffrn 1.382
_exptl_crystal_description prism
_exptl_crystal_F_000 4008.00
_exptl_crystal_size_max 0.200
_exptl_crystal_size_mid 0.200
_exptl_crystal_size_min 0.200
_refine_diff_density_max 1.030
_refine_diff_density_min -0.730
_refine_ls_extinction_method none
_refine_ls_goodness_of_fit_ref 1.320
_refine_ls_hydrogen_treatment constr
_refine_ls_number_parameters 496
_refine_ls_number_reflns 10183
_refine_ls_number_restraints 0
_refine_ls_R_factor_gt 0.1325
_refine_ls_shift/su_max 0.001
_refine_ls_structure_factor_coef Fsqd
_refine_ls_weighting_details 'w = 1/[\s^2^(Fo^2^)+(0.0985P)^2^+47.1120P] where P=(Fo^2^+2Fc^2^)/3'
_refine_ls_weighting_scheme calc
_refine_ls_wR_factor_ref 0.2939
_reflns_number_gt 9855
_reflns_number_total 10183
_reflns_threshold_expression F^2^>2.0\s(F^2^)
_cod_data_source_file ic3003433_si_002.cif
_cod_data_source_block 110608_CoHMPA4BF42_a_
_cod_original_cell_volume 9127(25)
_cod_database_code 4328991

loop_
_symmetry_equiv_pos_site_id
_symmetry_equiv_pos_as_xyz
1 +X,+Y,+Z
2 1/2-X,1/2+Y,+Z
3 +X,1/2-Y,1/2+Z
4 1/2-X,-Y,1/2+Z
5 -X,-Y,-Z
6 1/2+X,1/2-Y,-Z
7 -X,1/2+Y,1/2-Z
8 1/2+X,+Y,1/2-Z

loop_
_atom_site_label
_atom_site_type_symbol
_atom_site_fract_x
_atom_site_fract_y
_atom_site_fract_z
_atom_site_U_iso_or_equiv
_atom_site_adp_type
_atom_site_occupancy
_atom_site_symmetry_multiplicity
_atom_site_calc_flag
_atom_site_refinement_flags
Co1 Co 0.09135(3) 0.75614(4) 0.39333(3) 0.0237(3) Uani 1.0 8 d .
P1 P 0.01185(7) 0.91529(9) 0.36926(6) 0.0297(4) Uani 1.0 8 d .
P2 P -0.00859(7) 0.60098(9) 0.39453(6) 0.0280(4) Uani 1.0 8 d .
P3 P 0.18424(7) 0.73621(9) 0.29636(6) 0.0260(4) Uani 1.0 8 d .
P4 P 0.18001(7) 0.76476(10) 0.49695(6) 0.0291(4) Uani 1.0 8 d .
F1 F 0.2959(4) 0.9299(6) 0.1220(5) 0.151(4) Uani 1.0 8 d .
F2 F 0.1984(3) 0.9713(4) 0.1041(2) 0.0751(16) Uani 1.0 8 d .
F3 F 0.2704(4) 1.0523(4) 0.14248(19) 0.085(2) Uani 1.0 8 d .
F4 F 0.2278(5) 0.9530(5) 0.1860(3) 0.137(4) Uani 1.0 8 d .
F5 F 0.0285(3) 0.1688(4) 0.3567(3) 0.091(2) Uani 1.0 8 d .
F6 F 0.0460(5) 0.2932(5) 0.3584(7) 0.206(7) Uani 1.0 8 d .
F7 F 0.1183(7) 0.2091(7) 0.3279(8) 0.261(10) Uani 1.0 8 d .
F8 F 0.1009(11) 0.2190(11) 0.4014(8) 0.327(13) Uani 1.0 8 d .
O1 O 0.0247(2) 0.8285(3) 0.37118(18) 0.0356(10) Uani 1.0 8 d .
O2 O 0.0491(2) 0.6539(3) 0.39200(16) 0.0307(9) Uani 1.0 8 d .
O3 O 0.16584(19) 0.7692(3) 0.34845(16) 0.0305(10) Uani 1.0 8 d .
O4 O 0.12062(19) 0.7734(3) 0.46425(16) 0.0301(9) Uani 1.0 8 d .
N1 N -0.0317(3) 0.9312(3) 0.3174(3) 0.0372(13) Uani 1.0 8 d .
N2 N 0.0729(3) 0.9755(4) 0.3634(2) 0.0327(12) Uani 1.0 8 d .
N3 N -0.0209(3) 0.9394(4) 0.4249(3) 0.0418(14) Uani 1.0 8 d .
N4 N 0.0113(3) 0.5174(4) 0.3685(3) 0.0356(13) Uani 1.0 8 d .
N5 N -0.0289(3) 0.5930(4) 0.4556(2) 0.0350(12) Uani 1.0 8 d .
N6 N -0.0735(3) 0.6269(4) 0.3630(2) 0.0340(12) Uani 1.0 8 d .
N7 N 0.1991(3) 0.6422(3) 0.3031(2) 0.0324(12) Uani 1.0 8 d .
N8 N 0.2451(3) 0.7862(4) 0.2756(2) 0.0352(12) Uani 1.0 8 d .
N9 N 0.1281(3) 0.7386(3) 0.2511(2) 0.0293(11) Uani 1.0 8 d .
N10 N 0.2342(3) 0.8336(4) 0.4904(2) 0.0352(12) Uani 1.0 8 d .
N11 N 0.2187(3) 0.6838(4) 0.4810(2) 0.0348(12) Uani 1.0 8 d .
N12 N 0.1563(3) 0.7640(4) 0.5572(2) 0.0411(14) Uani 1.0 8 d .
C1 C -0.0533(4) 1.0108(4) 0.3035(4) 0.0491(19) Uani 1.0 8 d .
C2 C -0.0722(4) 0.8694(5) 0.2949(4) 0.0484(19) Uani 1.0 8 d .
C3 C 0.1013(4) 0.9957(5) 0.3135(3) 0.0382(15) Uani 1.0 8 d .
C4 C 0.1124(4) 0.9988(5) 0.4077(3) 0.0468(18) Uani 1.0 8 d .
C5 C -0.0440(4) 1.0198(5) 0.4324(4) 0.055(2) Uani 1.0 8 d .
C6 C -0.0595(5) 0.8808(6) 0.4530(4) 0.059(3) Uani 1.0 8 d .
C7 C 0.0786(4) 0.4906(5) 0.3698(3) 0.0424(16) Uani 1.0 8 d .
C8 C -0.0346(4) 0.4558(4) 0.3529(3) 0.0416(16) Uani 1.0 8 d .
C9 C -0.0131(4) 0.6505(5) 0.4954(3) 0.0437(17) Uani 1.0 8 d .
C10 C -0.0782(4) 0.5371(5) 0.4722(3) 0.0451(18) Uani 1.0 8 d .
C11 C -0.0789(4) 0.6200(5) 0.3067(3) 0.0413(16) Uani 1.0 8 d .
C12 C -0.1254(4) 0.6730(5) 0.3864(3) 0.0441(17) Uani 1.0 8 d .
C13 C 0.2046(4) 0.5878(4) 0.2594(3) 0.0431(17) Uani 1.0 8 d .
C14 C 0.2382(4) 0.6180(5) 0.3476(3) 0.0435(17) Uani 1.0 8 d .
C15 C 0.2811(4) 0.7594(5) 0.2307(3) 0.0497(19) Uani 1.0 8 d .
C16 C 0.2689(4) 0.8588(4) 0.2982(3) 0.0393(16) Uani 1.0 8 d .
C17 C 0.1160(4) 0.8122(4) 0.2241(3) 0.0423(16) Uani 1.0 8 d .
C18 C 0.0688(4) 0.6938(5) 0.2599(3) 0.0418(16) Uani 1.0 8 d .
C19 C 0.2699(4) 0.8418(5) 0.4410(3) 0.0428(17) Uani 1.0 8 d .
C20 C 0.2266(4) 0.9076(5) 0.5184(3) 0.0448(17) Uani 1.0 8 d .
C21 C 0.2860(4) 0.6682(5) 0.4939(4) 0.0491(19) Uani 1.0 8 d .
C22 C 0.1797(4) 0.6119(4) 0.4819(3) 0.0417(16) Uani 1.0 8 d .
C23 C 0.2027(4) 0.7453(6) 0.5994(3) 0.054(3) Uani 1.0 8 d .
C24 C 0.0925(4) 0.7808(5) 0.5745(3) 0.0476(18) Uani 1.0 8 d .
B1 B 0.2480(5) 0.9769(6) 0.1393(3) 0.0436(19) Uani 1.0 8 d .
B2 B 0.0720(4) 0.2261(6) 0.3595(5) 0.051(3) Uani 1.0 8 d .
H1A H -0.1005 1.0132 0.3046 0.0590 Uiso 1.0 8 calc R
H1B H -0.0383 1.0236 0.2685 0.0590 Uiso 1.0 8 calc R
H1C H -0.0354 1.0488 0.3282 0.0590 Uiso 1.0 8 calc R
H2A H -0.0712 0.8735 0.2571 0.0581 Uiso 1.0 8 calc R
H2B H -0.1166 0.8755 0.3071 0.0581 Uiso 1.0 8 calc R
H2C H -0.0557 0.8178 0.3054 0.0581 Uiso 1.0 8 calc R
H3A H 0.0716 0.9807 0.2857 0.0458 Uiso 1.0 8 calc R
H3B H 0.1421 0.9675 0.3091 0.0458 Uiso 1.0 8 calc R
H3C H 0.1092 1.0524 0.3120 0.0458 Uiso 1.0 8 calc R
H4A H 0.1565 0.9793 0.4031 0.0561 Uiso 1.0 8 calc R
H4B H 0.0941 0.9766 0.4395 0.0561 Uiso 1.0 8 calc R
H4C H 0.1131 1.0562 0.4103 0.0561 Uiso 1.0 8 calc R
H5A H -0.0891 1.0233 0.4216 0.0660 Uiso 1.0 8 calc R
H5B H -0.0178 1.0559 0.4117 0.0660 Uiso 1.0 8 calc R
H5C H -0.0403 1.0339 0.4691 0.0660 Uiso 1.0 8 calc R
H6A H -0.0790 0.9053 0.4835 0.0711 Uiso 1.0 8 calc R
H6B H -0.0316 0.8374 0.4639 0.0711 Uiso 1.0 8 calc R
H6C H -0.0935 0.8607 0.4302 0.0711 Uiso 1.0 8 calc R
H7A H 0.0913 0.4723 0.3353 0.0508 Uiso 1.0 8 calc R
H7B H 0.0828 0.4474 0.3946 0.0508 Uiso 1.0 8 calc R
H7C H 0.1066 0.5341 0.3803 0.0508 Uiso 1.0 8 calc R
H8A H -0.0252 0.4391 0.3174 0.0499 Uiso 1.0 8 calc R
H8B H -0.0786 0.4766 0.3546 0.0499 Uiso 1.0 8 calc R
H8C H -0.0306 0.4108 0.3762 0.0499 Uiso 1.0 8 calc R
H9A H 0.0030 0.6234 0.5262 0.0524 Uiso 1.0 8 calc R
H9B H -0.0519 0.6805 0.5043 0.0524 Uiso 1.0 8 calc R
H9C H 0.0201 0.6864 0.4823 0.0524 Uiso 1.0 8 calc R
H10A H -0.1179 0.5654 0.4807 0.0541 Uiso 1.0 8 calc R
H10B H -0.0629 0.5087 0.5029 0.0541 Uiso 1.0 8 calc R
H10C H -0.0867 0.4996 0.4443 0.0541 Uiso 1.0 8 calc R
H11A H -0.1172 0.5890 0.2980 0.0496 Uiso 1.0 8 calc R
H11B H -0.0404 0.5938 0.2930 0.0496 Uiso 1.0 8 calc R
H11C H -0.0826 0.6725 0.2914 0.0496 Uiso 1.0 8 calc R
H12A H -0.1669 0.6480 0.3789 0.0529 Uiso 1.0 8 calc R
H12B H -0.1250 0.7262 0.3720 0.0529 Uiso 1.0 8 calc R
H12C H -0.1190 0.6756 0.4239 0.0529 Uiso 1.0 8 calc R
H13A H 0.1860 0.5370 0.2690 0.0517 Uiso 1.0 8 calc R
H13B H 0.2502 0.5809 0.2504 0.0517 Uiso 1.0 8 calc R
H13C H 0.1814 0.6092 0.2295 0.0517 Uiso 1.0 8 calc R
H14A H 0.2261 0.6491 0.3780 0.0522 Uiso 1.0 8 calc R
H14B H 0.2839 0.6264 0.3399 0.0522 Uiso 1.0 8 calc R
H14C H 0.2308 0.5622 0.3548 0.0522 Uiso 1.0 8 calc R
H15A H 0.3233 0.7398 0.2418 0.0596 Uiso 1.0 8 calc R
H15B H 0.2871 0.8032 0.2066 0.0596 Uiso 1.0 8 calc R
H15C H 0.2573 0.7172 0.2135 0.0596 Uiso 1.0 8 calc R
H16A H 0.2404 0.8749 0.3266 0.0472 Uiso 1.0 8 calc R
H16B H 0.2697 0.9000 0.2717 0.0472 Uiso 1.0 8 calc R
H16C H 0.3126 0.8505 0.3116 0.0472 Uiso 1.0 8 calc R
H17A H 0.1571 0.8359 0.2139 0.0507 Uiso 1.0 8 calc R
H17B H 0.0927 0.8482 0.2470 0.0507 Uiso 1.0 8 calc R
H17C H 0.0900 0.8020 0.1931 0.0507 Uiso 1.0 8 calc R
H18A H 0.0787 0.6470 0.2805 0.0502 Uiso 1.0 8 calc R
H18B H 0.0505 0.6778 0.2265 0.0502 Uiso 1.0 8 calc R
H18C H 0.0377 0.7266 0.2785 0.0502 Uiso 1.0 8 calc R
H19A H 0.3130 0.8630 0.4480 0.0514 Uiso 1.0 8 calc R
H19B H 0.2465 0.8775 0.4180 0.0514 Uiso 1.0 8 calc R
H19C H 0.2739 0.7902 0.4245 0.0514 Uiso 1.0 8 calc R
H20A H 0.2079 0.8973 0.5526 0.0537 Uiso 1.0 8 calc R
H20B H 0.1979 0.9425 0.4989 0.0537 Uiso 1.0 8 calc R
H20C H 0.2688 0.9327 0.5225 0.0537 Uiso 1.0 8 calc R
H21A H 0.3041 0.6313 0.4687 0.0589 Uiso 1.0 8 calc R
H21B H 0.2886 0.6453 0.5287 0.0589 Uiso 1.0 8 calc R
H21C H 0.3105 0.7174 0.4930 0.0589 Uiso 1.0 8 calc R
H22A H 0.1815 0.5885 0.5165 0.0500 Uiso 1.0 8 calc R
H22B H 0.1967 0.5746 0.4565 0.0500 Uiso 1.0 8 calc R
H22C H 0.1349 0.6247 0.4733 0.0500 Uiso 1.0 8 calc R
H23A H 0.1878 0.6988 0.6183 0.0646 Uiso 1.0 8 calc R
H23B H 0.2057 0.7900 0.6231 0.0646 Uiso 1.0 8 calc R
H23C H 0.2453 0.7348 0.5844 0.0646 Uiso 1.0 8 calc R
H24A H 0.0790 0.7410 0.5996 0.0571 Uiso 1.0 8 calc R
H24B H 0.0629 0.7803 0.5448 0.0571 Uiso 1.0 8 calc R
H24C H 0.0916 0.8327 0.5908 0.0571 Uiso 1.0 8 calc R

loop_
_atom_site_aniso_label
_atom_site_aniso_U_11
_atom_site_aniso_U_22
_atom_site_aniso_U_33
_atom_site_aniso_U_12
_atom_site_aniso_U_13
_atom_site_aniso_U_23
Co1 0.0205(4) 0.0269(4) 0.0236(5) 0.0002(3) -0.0011(3) 0.0009(3)
P1 0.0250(8) 0.0277(8) 0.0365(9) 0.0019(6) -0.0038(7) 0.0017(7)
P2 0.0263(8) 0.0278(8) 0.0299(9) -0.0018(6) -0.0026(6) 0.0007(6)
P3 0.0210(7) 0.0318(8) 0.0251(8) -0.0009(6) 0.0014(6) -0.0014(6)
P4 0.0270(8) 0.0382(9) 0.0220(8) -0.0039(6) -0.0014(6) 0.0004(7)
F1 0.063(5) 0.152(8) 0.237(11) 0.034(5) -0.027(6) -0.085(8)
F2 0.063(4) 0.094(5) 0.068(4) -0.010(3) -0.027(3) 0.008(3)
F3 0.149(6) 0.062(4) 0.044(3) -0.039(4) -0.018(4) 0.006(3)
F4 0.259(11) 0.106(6) 0.047(4) -0.108(7) -0.021(5) 0.025(4)
F5 0.065(4) 0.066(4) 0.140(6) -0.012(3) 0.011(4) -0.011(4)
F6 0.138(8) 0.045(4) 0.43(2) 0.030(5) 0.074(11) 0.024(8)
F7 0.189(11) 0.113(8) 0.48(3) -0.016(8) 0.249(15) -0.008(11)
F8 0.37(3) 0.29(2) 0.32(3) 0.044(18) -0.29(2) -0.088(17)
O1 0.030(3) 0.032(3) 0.045(3) 0.0035(18) -0.002(2) 0.003(2)
O2 0.031(3) 0.027(2) 0.034(3) -0.0019(17) -0.0005(18) -0.0014(18)
O3 0.023(2) 0.039(3) 0.029(3) -0.0021(17) 0.0041(16) -0.0042(18)
O4 0.027(2) 0.042(3) 0.021(2) -0.0032(18) -0.0028(16) 0.0007(18)
N1 0.034(3) 0.029(3) 0.049(4) -0.000(3) -0.015(3) 0.007(3)
N2 0.027(3) 0.043(3) 0.028(3) -0.003(3) -0.001(2) 0.003(3)
N3 0.046(4) 0.035(3) 0.045(4) -0.003(3) 0.009(3) -0.002(3)
N4 0.032(3) 0.033(3) 0.042(4) 0.000(3) -0.005(3) 0.000(3)
N5 0.034(3) 0.036(3) 0.035(3) -0.009(3) -0.001(3) 0.002(3)
N6 0.027(3) 0.036(3) 0.039(3) 0.001(3) -0.006(3) 0.001(3)
N7 0.035(3) 0.033(3) 0.029(3) 0.003(3) -0.004(3) 0.000(3)
N8 0.032(3) 0.041(3) 0.033(3) -0.002(3) 0.011(3) -0.003(3)
N9 0.026(3) 0.031(3) 0.031(3) -0.001(2) 0.002(2) 0.001(2)
N10 0.039(3) 0.040(3) 0.027(3) -0.005(3) 0.002(3) -0.004(3)
N11 0.028(3) 0.042(3) 0.034(3) 0.005(3) -0.002(3) -0.002(3)
N12 0.025(3) 0.073(5) 0.026(3) -0.001(3) -0.003(2) -0.001(3)
C1 0.057(5) 0.033(4) 0.058(5) 0.006(4) -0.015(4) 0.008(4)
C2 0.042(4) 0.041(4) 0.062(5) -0.009(3) -0.023(4) 0.001(4)
C3 0.035(4) 0.044(4) 0.035(4) -0.005(3) 0.004(3) -0.003(3)
C4 0.040(4) 0.058(5) 0.043(4) -0.010(4) -0.008(4) 0.001(4)
C5 0.056(5) 0.051(5) 0.059(5) 0.013(4) 0.015(4) -0.008(4)
C6 0.067(6) 0.062(6) 0.050(5) -0.011(5) 0.018(4) 0.003(4)
C7 0.037(4) 0.040(4) 0.050(5) 0.007(3) -0.005(3) -0.004(4)
C8 0.043(4) 0.037(4) 0.045(4) -0.006(3) -0.004(3) -0.003(3)
C9 0.044(4) 0.050(5) 0.037(4) -0.009(4) 0.005(3) -0.004(4)
C10 0.039(4) 0.054(5) 0.042(4) -0.017(4) 0.004(3) 0.010(4)
C11 0.035(4) 0.053(5) 0.036(4) 0.001(3) -0.009(3) -0.004(4)
C12 0.034(4) 0.047(4) 0.051(5) 0.009(3) -0.002(3) -0.006(4)
C13 0.048(4) 0.032(4) 0.049(5) 0.010(3) 0.002(4) -0.004(3)
C14 0.041(4) 0.043(4) 0.046(5) 0.010(3) -0.007(3) 0.006(4)
C15 0.041(4) 0.060(5) 0.048(5) -0.010(4) 0.019(4) -0.005(4)
C16 0.037(4) 0.044(4) 0.037(4) -0.009(3) -0.000(3) -0.001(3)
C17 0.051(4) 0.040(4) 0.035(4) 0.005(3) -0.003(3) 0.003(3)
C18 0.035(4) 0.044(4) 0.046(5) -0.002(3) -0.006(3) -0.011(4)
C19 0.036(4) 0.057(5) 0.035(4) -0.015(4) 0.002(3) 0.003(4)
C20 0.043(4) 0.046(4) 0.045(5) -0.006(4) -0.009(4) -0.013(4)
C21 0.032(4) 0.053(5) 0.063(5) 0.011(3) -0.012(4) -0.002(4)
C22 0.050(4) 0.031(4) 0.044(4) 0.002(3) -0.003(4) 0.003(3)
C23 0.045(5) 0.094(7) 0.022(4) 0.007(5) -0.004(3) 0.005(4)
C24 0.039(4) 0.065(5) 0.038(4) 0.014(4) 0.009(3) -0.007(4)
B1 0.054(5) 0.044(5) 0.033(5) -0.001(4) -0.006(4) -0.007(4)
B2 0.026(4) 0.052(5) 0.076(7) -0.001(4) 0.005(4) -0.011(5)

loop_
_atom_type_symbol
_atom_type_description
_atom_type_scat_dispersion_real
_atom_type_scat_dispersion_imag
_atom_type_scat_source
C C 0.0033 0.0016
;
International Tables for Crystallography
(1992, Vol. C, Tables 4.2.6.8 and 6.1.1.4)
;
H H 0.0000 0.0000
;
International Tables for Crystallography
(1992, Vol. C, Table 6.1.1.4)
;
B B 0.0013 0.0007
;
International Tables for Crystallography
(1992, Vol. C, Tables 4.2.6.8 and 6.1.1.4)
;
Co Co 0.3494 0.9721
;
International Tables for Crystallography
(1992, Vol. C, Tables 4.2.6.8 and 6.1.1.4)
;
F F 0.0171 0.0103
;
International Tables for Crystallography
(1992, Vol. C, Tables 4.2.6.8 and 6.1.1.4)
;
N N 0.0061 0.0033
;
International Tables for Crystallography
(1992, Vol. C, Tables 4.2.6.8 and 6.1.1.4)
;
O O 0.0106 0.0060
;
International Tables for Crystallography
(1992, Vol. C, Tables 4.2.6.8 and 6.1.1.4)
;
P P 0.1023 0.0942
;
International Tables for Crystallography
(1992, Vol. C, Tables 4.2.6.8 and 6.1.1.4)
;

loop_
_geom_angle_atom_site_label_1
_geom_angle_atom_site_label_2
_geom_angle_atom_site_label_3
_geom_angle
_geom_angle_publ_flag
O1 Co1 O2 104.0(2) yes
O1 Co1 O3 108.5(2) yes
O1 Co1 O4 113.8(2) yes
O2 Co1 O3 116.71(19) yes
O2 Co1 O4 106.91(18) yes
O3 Co1 O4 107.17(19) yes
O1 P1 N1 106.7(3) yes
O1 P1 N2 118.8(3) yes
O1 P1 N3 106.9(3) yes
N1 P1 N2 104.4(3) yes
N1 P1 N3 116.5(3) yes
N2 P1 N3 104.1(3) yes
O2 P2 N4 107.8(3) yes
O2 P2 N5 107.3(3) yes
O2 P2 N6 118.2(3) yes
N4 P2 N5 113.1(3) yes
N4 P2 N6 103.8(3) yes
N5 P2 N6 106.9(3) yes
O3 P3 N7 108.5(3) yes
O3 P3 N8 107.3(3) yes
O3 P3 N9 116.4(3) yes
N7 P3 N8 113.7(3) yes
N7 P3 N9 103.4(3) yes
N8 P3 N9 107.6(3) yes
O4 P4 N10 115.8(3) yes
O4 P4 N11 110.0(3) yes
O4 P4 N12 106.9(3) yes
N10 P4 N11 103.9(3) yes
N10 P4 N12 108.2(3) yes
N11 P4 N12 112.2(3) yes
Co1 O1 P1 139.6(3) yes
Co1 O2 P2 153.5(3) yes
Co1 O3 P3 133.7(3) yes
Co1 O4 P4 140.2(3) yes
P1 N1 C1 121.3(5) yes
P1 N1 C2 121.5(5) yes
C1 N1 C2 113.0(6) yes
P1 N2 C3 122.8(5) yes
P1 N2 C4 122.1(5) yes
C3 N2 C4 113.8(6) yes
P1 N3 C5 119.1(5) yes
P1 N3 C6 119.1(6) yes
C5 N3 C6 113.0(7) yes
P2 N4 C7 120.2(5) yes
P2 N4 C8 124.8(5) yes
C7 N4 C8 113.5(6) yes
P2 N5 C9 124.5(5) yes
P2 N5 C10 121.1(5) yes
C9 N5 C10 112.7(6) yes
P2 N6 C11 122.4(5) yes
P2 N6 C12 123.1(5) yes
C11 N6 C12 113.5(6) yes
P3 N7 C13 123.4(5) yes
P3 N7 C14 117.5(5) yes
C13 N7 C14 112.6(6) yes
P3 N8 C15 120.1(5) yes
P3 N8 C16 125.5(5) yes
C15 N8 C16 114.4(6) yes
P3 N9 C17 118.9(5) yes
P3 N9 C18 117.9(5) yes
C17 N9 C18 112.2(6) yes
P4 N10 C19 120.1(5) yes
P4 N10 C20 119.6(5) yes
C19 N10 C20 113.5(6) yes
P4 N11 C21 124.2(5) yes
P4 N11 C22 115.2(5) yes
C21 N11 C22 111.8(6) yes
P4 N12 C23 120.3(5) yes
P4 N12 C24 125.2(5) yes
C23 N12 C24 114.5(6) yes
F1 B1 F2 106.8(8) yes
F1 B1 F3 109.0(8) yes
F1 B1 F4 110.2(9) yes
F2 B1 F3 111.1(7) yes
F2 B1 F4 109.9(8) yes
F3 B1 F4 109.7(7) yes
F5 B2 F6 111.9(8) yes
F5 B2 F7 107.8(10) yes
F5 B2 F8 107.6(12) yes
F6 B2 F7 120.3(12) yes
F6 B2 F8 108.3(14) yes
F7 B2 F8 99.8(14) yes
N1 C1 H1A 109.475 no
N1 C1 H1B 109.468 no
N1 C1 H1C 109.464 no
H1A C1 H1B 109.466 no
H1A C1 H1C 109.472 no
H1B C1 H1C 109.482 no
N1 C2 H2A 109.470 no
N1 C2 H2B 109.462 no
N1 C2 H2C 109.463 no
H2A C2 H2B 109.479 no
H2A C2 H2C 109.486 no
H2B C2 H2C 109.466 no
N2 C3 H3A 109.463 no
N2 C3 H3B 109.467 no
N2 C3 H3C 109.466 no
H3A C3 H3B 109.476 no
H3A C3 H3C 109.480 no
H3B C3 H3C 109.477 no
N2 C4 H4A 109.469 no
N2 C4 H4B 109.477 no
N2 C4 H4C 109.467 no
H4A C4 H4B 109.477 no
H4A C4 H4C 109.455 no
H4B C4 H4C 109.481 no
N3 C5 H5A 109.467 no
N3 C5 H5B 109.473 no
N3 C5 H5C 109.467 no
H5A C5 H5B 109.472 no
H5A C5 H5C 109.472 no
H5B C5 H5C 109.476 no
N3 C6 H6A 109.481 no
N3 C6 H6B 109.468 no
N3 C6 H6C 109.483 no
H6A C6 H6B 109.476 no
H6A C6 H6C 109.461 no
H6B C6 H6C 109.459 no
N4 C7 H7A 109.479 no
N4 C7 H7B 109.479 no
N4 C7 H7C 109.466 no
H7A C7 H7B 109.469 no
H7A C7 H7C 109.473 no
H7B C7 H7C 109.462 no
N4 C8 H8A 109.471 no
N4 C8 H8B 109.474 no
N4 C8 H8C 109.482 no
H8A C8 H8B 109.456 no
H8A C8 H8C 109.465 no
H8B C8 H8C 109.479 no
N5 C9 H9A 109.474 no
N5 C9 H9B 109.466 no
N5 C9 H9C 109.471 no
H9A C9 H9B 109.476 no
H9A C9 H9C 109.462 no
H9B C9 H9C 109.479 no
N5 C10 H10A 109.465 no
N5 C10 H10B 109.466 no
N5 C10 H10C 109.465 no
H10A C10 H10B 109.474 no
H10A C10 H10C 109.478 no
H10B C10 H10C 109.479 no
N6 C11 H11A 109.467 no
N6 C11 H11B 109.468 no
N6 C11 H11C 109.470 no
H11A C11 H11B 109.477 no
H11A C11 H11C 109.469 no
H11B C11 H11C 109.476 no
N6 C12 H12A 109.469 no
N6 C12 H12B 109.480 no
N6 C12 H12C 109.475 no
H12A C12 H12B 109.460 no
H12A C12 H12C 109.473 no
H12B C12 H12C 109.470 no
N7 C13 H13A 109.457 no
N7 C13 H13B 109.469 no
N7 C13 H13C 109.470 no
H13A C13 H13B 109.469 no
H13A C13 H13C 109.473 no
H13B C13 H13C 109.488 no
N7 C14 H14A 109.464 no
N7 C14 H14B 109.478 no
N7 C14 H14C 109.471 no
H14A C14 H14B 109.467 no
H14A C14 H14C 109.462 no
H14B C14 H14C 109.485 no
N8 C15 H15A 109.495 no
N8 C15 H15B 109.474 no
N8 C15 H15C 109.472 no
H15A C15 H15B 109.464 no
H15A C15 H15C 109.466 no
H15B C15 H15C 109.457 no
N8 C16 H16A 109.486 no
N8 C16 H16B 109.461 no
N8 C16 H16C 109.480 no
H16A C16 H16B 109.475 no
H16A C16 H16C 109.469 no
H16B C16 H16C 109.456 no
N9 C17 H17A 109.472 no
N9 C17 H17B 109.483 no
N9 C17 H17C 109.467 no
H17A C17 H17B 109.479 no
H17A C17 H17C 109.465 no
H17B C17 H17C 109.462 no
N9 C18 H18A 109.476 no
N9 C18 H18B 109.464 no
N9 C18 H18C 109.466 no
H18A C18 H18B 109.479 no
H18A C18 H18C 109.483 no
H18B C18 H18C 109.459 no
N10 C19 H19A 109.475 no
N10 C19 H19B 109.465 no
N10 C19 H19C 109.474 no
H19A C19 H19B 109.470 no
H19A C19 H19C 109.471 no
H19B C19 H19C 109.472 no
N10 C20 H20A 109.485 no
N10 C20 H20B 109.466 no
N10 C20 H20C 109.460 no
H20A C20 H20B 109.471 no
H20A C20 H20C 109.487 no
H20B C20 H20C 109.458 no
N11 C21 H21A 109.469 no
N11 C21 H21B 109.472 no
N11 C21 H21C 109.467 no
H21A C21 H21B 109.466 no
H21A C21 H21C 109.479 no
H21B C21 H21C 109.475 no
N11 C22 H22A 109.484 no
N11 C22 H22B 109.466 no
N11 C22 H22C 109.471 no
H22A C22 H22B 109.475 no
H22A C22 H22C 109.480 no
H22B C22 H22C 109.452 no
N12 C23 H23A 109.481 no
N12 C23 H23B 109.477 no
N12 C23 H23C 109.472 no
H23A C23 H23B 109.461 no
H23A C23 H23C 109.478 no
H23B C23 H23C 109.458 no
N12 C24 H24A 109.466 no
N12 C24 H24B 109.483 no
N12 C24 H24C 109.469 no
H24A C24 H24B 109.474 no
H24A C24 H24C 109.463 no
H24B C24 H24C 109.472 no

loop_
_geom_bond_atom_site_label_1
_geom_bond_atom_site_label_2
_geom_bond_distance
_geom_bond_publ_flag
Co1 O1 1.938(5) yes
Co1 O2 1.950(5) yes
Co1 O3 1.945(5) yes
Co1 O4 1.953(5) yes
P1 O1 1.503(5) yes
P1 N1 1.638(7) yes
P1 N2 1.637(6) yes
P1 N3 1.642(7) yes
P2 O2 1.499(5) yes
P2 N4 1.628(6) yes
P2 N5 1.637(6) yes
P2 N6 1.635(6) yes
P3 O3 1.508(5) yes
P3 N7 1.640(6) yes
P3 N8 1.614(6) yes
P3 N9 1.651(6) yes
P4 O4 1.501(5) yes
P4 N10 1.632(6) yes
P4 N11 1.646(6) yes
P4 N12 1.632(6) yes
F1 B1 1.352(13) yes
F2 B1 1.375(11) yes
F3 B1 1.367(11) yes
F4 B1 1.341(11) yes
F5 B2 1.332(11) yes
F6 B2 1.264(13) yes
F7 B2 1.293(19) yes
F8 B2 1.24(3) yes
N1 C1 1.473(9) yes
N1 C2 1.466(10) yes
N2 C3 1.459(9) yes
N2 C4 1.463(10) yes
N3 C5 1.463(11) yes
N3 C6 1.471(11) yes
N4 C7 1.469(9) yes
N4 C8 1.474(9) yes
N5 C9 1.457(10) yes
N5 C10 1.463(10) yes
N6 C11 1.464(9) yes
N6 C12 1.462(9) yes
N7 C13 1.465(9) yes
N7 C14 1.467(10) yes
N8 C15 1.452(10) yes
N8 C16 1.455(9) yes
N9 C17 1.456(9) yes
N9 C18 1.465(9) yes
N10 C19 1.481(9) yes
N10 C20 1.463(10) yes
N11 C21 1.460(9) yes
N11 C22 1.467(9) yes
N12 C23 1.489(10) yes
N12 C24 1.427(9) yes
C1 H1A 0.980 no
C1 H1B 0.980 no
C1 H1C 0.980 no
C2 H2A 0.980 no
C2 H2B 0.980 no
C2 H2C 0.980 no
C3 H3A 0.980 no
C3 H3B 0.980 no
C3 H3C 0.980 no
C4 H4A 0.980 no
C4 H4B 0.980 no
C4 H4C 0.980 no
C5 H5A 0.980 no
C5 H5B 0.980 no
C5 H5C 0.980 no
C6 H6A 0.980 no
C6 H6B 0.980 no
C6 H6C 0.980 no
C7 H7A 0.980 no
C7 H7B 0.980 no
C7 H7C 0.980 no
C8 H8A 0.980 no
C8 H8B 0.980 no
C8 H8C 0.980 no
C9 H9A 0.980 no
C9 H9B 0.980 no
C9 H9C 0.980 no
C10 H10A 0.980 no
C10 H10B 0.980 no
C10 H10C 0.980 no
C11 H11A 0.980 no
C11 H11B 0.980 no
C11 H11C 0.980 no
C12 H12A 0.980 no
C12 H12B 0.980 no
C12 H12C 0.980 no
C13 H13A 0.980 no
C13 H13B 0.980 no
C13 H13C 0.980 no
C14 H14A 0.980 no
C14 H14B 0.980 no
C14 H14C 0.980 no
C15 H15A 0.980 no
C15 H15B 0.980 no
C15 H15C 0.980 no
C16 H16A 0.980 no
C16 H16B 0.980 no
C16 H16C 0.980 no
C17 H17A 0.980 no
C17 H17B 0.980 no
C17 H17C 0.980 no
C18 H18A 0.980 no
C18 H18B 0.980 no
C18 H18C 0.980 no
C19 H19A 0.980 no
C19 H19B 0.980 no
C19 H19C 0.980 no
C20 H20A 0.980 no
C20 H20B 0.980 no
C20 H20C 0.980 no
C21 H21A 0.980 no
C21 H21B 0.980 no
C21 H21C 0.980 no
C22 H22A 0.980 no
C22 H22B 0.980 no
C22 H22C 0.980 no
C23 H23A 0.980 no
C23 H23B 0.980 no
C23 H23C 0.980 no
C24 H24A 0.980 no
C24 H24B 0.980 no
C24 H24C 0.980 no

loop_
_geom_contact_atom_site_label_1
_geom_contact_atom_site_label_2
_geom_contact_distance
_geom_contact_publ_flag
_geom_contact_site_symmetry_2
O1 C2 2.900(10) no .
O1 C3 3.585(9) no .
O1 C4 3.551(10) no .
O1 C6 2.882(11) no .
O2 C7 2.905(9) no .
O2 C9 2.966(9) no .
O2 C11 3.498(9) no .
O2 C18 3.505(10) no .
O3 C14 2.982(10) no .
O3 C16 2.929(9) no .
O3 C17 3.455(10) no .
O3 C18 3.307(9) no .
O3 C19 3.450(9) no .
O4 C9 3.566(10) no .
O4 C19 3.362(9) no .
O4 C20 3.466(9) no .
O4 C22 3.045(9) no .
O4 C24 2.910(10) no .
N1 C3 2.972(10) no .
N1 C5 3.342(11) no .
N2 C1 3.100(11) no .
N2 C5 3.103(11) no .
N3 C1 3.430(11) no .
N3 C4 2.976(10) no .
N4 C10 3.279(10) no .
N4 C11 3.017(10) no .
N5 C7 3.595(10) no .
N5 C8 3.538(10) no .
N5 C12 3.010(10) no .
N6 C8 3.035(10) no .
N6 C10 3.212(10) no .
N7 C15 3.220(10) no .
N7 C18 3.053(10) no .
N8 C13 3.506(10) no .
N8 C14 3.420(10) no .
N8 C17 3.024(10) no .
N9 C13 3.027(10) no .
N9 C15 3.236(10) no .
N10 C21 3.016(11) no .
N10 C23 3.258(10) no .
N11 C19 3.071(10) no .
N11 C23 3.248(10) no .
N12 C20 3.019(10) no .
N12 C21 3.546(10) no .
N12 C22 3.274(10) no .
C1 C3 3.226(12) no .
C1 C5 3.340(13) no .
C4 C5 3.324(12) no .
C8 C10 3.500(12) no .
C8 C11 3.175(11) no .
C10 C12 3.352(12) no .
C11 C18 3.526(11) no .
C13 C15 3.407(12) no .
C13 C18 3.345(11) no .
C15 C17 3.546(12) no .
C19 C21 3.274(12) no .
C20 C23 3.501(12) no .
C21 C23 3.483(12) no .
F2 C8 3.585(10) no 7_555
F2 C10 3.372(10) no 7_555
F2 C20 3.402(10) no 4_574
F2 C22 3.482(10) no 3_564
F3 C13 3.124(10) no 2_555
F3 C20 3.278(10) no 4_574
F4 C13 3.291(11) no 2_555
F4 C16 3.422(10) no .
F4 C17 3.478(12) no .
F5 N2 3.423(10) no 1_545
F5 C1 3.464(11) no 1_545
F5 C3 3.495(10) no 1_545
F5 C5 3.538(11) no 1_545
F5 C24 3.192(11) no 5_566
F6 C7 3.441(12) no .
F6 C8 3.239(12) no .
F6 C24 3.584(14) no 5_566
F7 N8 3.402(16) no 2_545
F7 C14 3.395(15) no 2_545
F7 C15 3.375(19) no 2_545
F7 C16 3.544(15) no 2_545
F8 C19 3.55(3) no 2_545
F8 C21 3.46(3) no 2_545
N2 F5 3.423(10) no 1_565
N8 F7 3.402(16) no 2_555
C1 F5 3.464(11) no 1_565
C1 C18 3.535(11) no 7_555
C3 F5 3.495(10) no 1_565
C5 F5 3.538(11) no 1_565
C5 C24 3.547(13) no 5_576
C6 C21 3.585(13) no 6_466
C7 F6 3.441(12) no .
C8 F2 3.585(10) no 7_545
C8 F6 3.239(12) no .
C8 C17 3.574(11) no 7_545
C10 F2 3.372(10) no 7_545
C10 C22 3.504(11) no 5_566
C13 F3 3.124(10) no 2_545
C13 F4 3.291(11) no 2_545
C14 F7 3.395(15) no 2_555
C15 F7 3.375(19) no 2_555
C16 F4 3.422(10) no .
C16 F7 3.544(15) no 2_555
C17 F4 3.478(12) no .
C17 C8 3.574(11) no 7_555
C18 C1 3.535(11) no 7_545
C19 F8 3.55(3) no 2_555
C20 F2 3.402(10) no 4_575
C20 F3 3.278(10) no 4_575
C21 F8 3.46(3) no 2_555
C21 C6 3.585(13) no 6_566
C22 F2 3.482(10) no 3_565
C22 C10 3.504(11) no 5_566
C24 F5 3.192(11) no 5_566
C24 F6 3.584(14) no 5_566
C24 C5 3.547(13) no 5_576
Co1 H6B 3.4271 no .
Co1 H9C 2.9803 no .
Co1 H14A 3.3593 no .
Co1 H18A 3.4673 no .
Co1 H18C 3.2089 no .
Co1 H22C 3.1768 no .
P1 H1A 3.3164 no .
P1 H1B 3.3552 no .
P1 H1C 2.6930 no .
P1 H2A 3.4465 no .
P1 H2B 3.1836 no .
P1 H2C 2.7278 no .
P1 H3A 2.7281 no .
P1 H3B 3.2413 no .
P1 H3C 3.4226 no .
P1 H4A 3.3087 no .
P1 H4B 2.7001 no .
P1 H4C 3.3612 no .
P1 H5A 3.0991 no .
P1 H5B 2.7045 no .
P1 H5C 3.4504 no .
P1 H6A 3.5062 no .
P1 H6B 2.9248 no .
P1 H6C 2.8494 no .
P2 H7A 3.3822 no .
P2 H7B 3.2303 no .
P2 H7C 2.6716 no .
P2 H8A 3.4198 no .
P2 H8B 2.7688 no .
P2 H8C 3.3051 no .
P2 H9A 3.4315 no .
P2 H9B 3.2692 no .
P2 H9C 2.7590 no .
P2 H10A 3.2354 no .
P2 H10B 3.4023 no .
P2 H10C 2.6940 no .
P2 H11A 3.3674 no .
P2 H11B 2.7074 no .
P2 H11C 3.3079 no .
P2 H12A 3.4049 no .
P2 H12B 3.2745 no .
P2 H12C 2.7267 no .
P2 H18A 3.5456 no .
P3 H13A 3.4664 no .
P3 H13B 3.2056 no .
P3 H13C 2.7683 no .
P3 H14A 2.7202 no .
P3 H14B 3.0068 no .
P3 H14C 3.4631 no .
P3 H15A 3.2114 no .
P3 H15B 3.3510 no .
P3 H15C 2.6424 no .
P3 H16A 2.7469 no .
P3 H16B 3.3659 no .
P3 H16C 3.3217 no .
P3 H17A 2.7828 no .
P3 H17B 2.9782 no .
P3 H17C 3.4922 no .
P3 H18A 2.6963 no .
P3 H18B 3.4549 no .
P3 H18C 3.0793 no .
P4 H9C 3.5957 no .
P4 H19A 3.4646 no .
P4 H19B 3.1226 no .
P4 H19C 2.7357 no .
P4 H20A 2.7375 no .
P4 H20B 3.0505 no .
P4 H20C 3.4653 no .
P4 H21A 3.5112 no .
P4 H21B 3.1430 no .
P4 H21C 2.8253 no .
P4 H22A 3.0444 no .
P4 H22B 3.4206 no .
P4 H22C 2.6334 no .
P4 H23A 3.3337 no .
P4 H23B 3.3314 no .
P4 H23C 2.6832 no .
P4 H24A 3.4048 no .
P4 H24B 2.7383 no .
P4 H24C 3.2535 no .
O1 H2B 3.4602 no .
O1 H2C 2.3886 no .
O1 H3A 3.5423 no .
O1 H4B 3.3980 no .
O1 H6B 2.6699 no .
O1 H6C 2.9387 no .
O1 H12B 3.5612 no .
O1 H17B 3.5210 no .
O1 H18C 2.9703 no .
O2 H7A 3.5326 no .
O2 H7B 3.5864 no .
O2 H7C 2.3823 no .
O2 H9C 2.4722 no .
O2 H11B 3.3212 no .
O2 H18A 2.9480 no .
O2 H18C 3.1919 no .
O2 H22C 2.7980 no .
O3 H3B 3.5597 no .
O3 H14A 2.5153 no .
O3 H14B 3.4597 no .
O3 H16A 2.4389 no .
O3 H16C 3.4765 no .
O3 H17B 3.3138 no .
O3 H18A 3.2688 no .
O3 H18C 3.2959 no .
O3 H19B 3.0701 no .
O3 H19C 3.0009 no .
O4 H4B 3.5625 no .
O4 H6B 3.3405 no .
O4 H9C 2.6005 no .
O4 H19B 3.3747 no .
O4 H19C 3.3529 no .
O4 H20A 3.5970 no .
O4 H20B 3.4160 no .
O4 H22C 2.5596 no .
O4 H24B 2.4046 no .
O4 H24C 3.4751 no .
N1 H3A 2.4448 no .
N1 H3C 3.5811 no .
N1 H5A 3.3361 no .
N1 H5B 3.2440 no .
N1 H6C 3.4022 no .
N1 H17B 3.4596 no .
N2 H1B 3.4646 no .
N2 H1C 2.7265 no .
N2 H5B 2.6415 no .
N3 H1C 3.1308 no .
N3 H4B 2.4950 no .
N3 H4C 3.4379 no .
N4 H10C 2.8402 no .
N4 H11A 3.4512 no .
N4 H11B 2.5777 no .
N4 H18A 3.4619 no .
N5 H7C 3.5605 no .
N5 H8B 3.4364 no .
N5 H12C 2.4778 no .
N5 H22C 3.4701 no .
N6 H2C 3.5946 no .
N6 H8A 3.5536 no .
N6 H8B 2.5721 no .
N6 H10A 3.3462 no .
N6 H10C 3.0308 no .
N7 H7C 3.3253 no .
N7 H15A 3.4501 no .
N7 H15C 2.9051 no .
N7 H18A 2.5672 no .
N8 H13B 3.5579 no .
N8 H13C 3.5001 no .
N8 H14A 3.5503 no .
N8 H14B 3.2889 no .
N8 H17A 2.5673 no .
N8 H17B 3.4138 no .
N9 H13C 2.5271 no .
N9 H15C 2.8727 no .
N10 H21B 3.5396 no .
N10 H21C 2.5345 no .
N10 H23B 3.5592 no .
N10 H23C 2.9642 no .
N11 H14A 2.7319 no .
N11 H19C 2.5938 no .
N11 H23C 2.8613 no .
N12 H20A 2.5128 no .
N12 H20B 3.5012 no .
N12 H21B 3.4862 no .
N12 H22A 3.2106 no .
N12 H22C 3.2427 no .
C1 H2A 2.6551 no .
C1 H2B 2.6539 no .
C1 H2C 3.2873 no .
C1 H3A 2.6795 no .
C1 H3C 3.4503 no .
C1 H5A 3.1483 no .
C1 H5B 2.9895 no .
C2 H1A 2.5303 no .
C2 H1B 2.8024 no .
C2 H1C 3.2638 no .
C2 H3A 3.5413 no .
C2 H6C 3.5280 no .
C2 H11C 3.3619 no .
C2 H12B 3.3338 no .
C2 H18C 3.3597 no .
C3 H1B 3.1553 no .
C3 H1C 2.9995 no .
C3 H4A 2.5981 no .
C3 H4B 3.2758 no .
C3 H4C 2.7181 no .
C3 H16A 3.5605 no .
C3 H17B 3.0476 no .
C4 H3A 3.2801 no .
C4 H3B 2.6747 no .
C4 H3C 2.6365 no .
C4 H5B 2.8727 no .
C4 H5C 3.5928 no .
C4 H19B 3.4751 no .
C4 H20B 3.1012 no .
C5 H1A 3.5073 no .
C5 H1C 2.7447 no .
C5 H4B 2.9611 no .
C5 H4C 3.3652 no .
C5 H6A 2.4639 no .
C5 H6B 3.2210 no .
C5 H6C 2.8985 no .
C6 H4B 3.5954 no .
C6 H5A 2.6321 no .
C6 H5B 3.2831 no .
C6 H5C 2.6698 no .
C7 H8A 2.6903 no .
C7 H8B 3.2938 no .
C7 H8C 2.6471 no .
C7 H13A 3.5173 no .
C7 H14C 3.4058 no .
C7 H18A 3.5240 no .
C8 H7A 2.6664 no .
C8 H7B 2.6682 no .
C8 H7C 3.2953 no .
C8 H10C 2.7027 no .
C8 H11A 3.1766 no .
C8 H11B 2.8162 no .
C9 H6B 3.3061 no .
C9 H10A 2.6395 no .
C9 H10B 2.6336 no .
C9 H10C 3.2675 no .
C9 H12C 2.9000 no .
C9 H22C 3.1538 no .
C9 H24B 3.0009 no .
C10 H8B 3.2104 no .
C10 H8C 3.4278 no .
C10 H9A 2.6342 no .
C10 H9B 2.6364 no .
C10 H9C 3.2687 no .
C10 H12A 3.5739 no .
C10 H12C 2.8000 no .
C11 H2C 3.4035 no .
C11 H8A 3.2873 no .
C11 H8B 2.7377 no .
C11 H12A 2.6549 no .
C11 H12B 2.6519 no .
C11 H12C 3.2807 no .
C11 H18A 3.3691 no .
C11 H18B 3.5302 no .
C11 H18C 3.1095 no .
C12 H2C 3.5427 no .
C12 H6C 3.4545 no .
C12 H8B 3.5784 no .
C12 H9B 3.4100 no .
C12 H10A 3.0533 no .
C12 H10C 3.4056 no .
C12 H11A 2.6999 no .
C12 H11B 3.2779 no .
C12 H11C 2.6097 no .
C13 H14A 3.2677 no .
C13 H14B 2.7324 no .
C13 H14C 2.5614 no .
C13 H15C 2.7294 no .
C13 H18A 2.8529 no .
C14 H7C 3.1954 no .
C14 H13A 2.6842 no .
C14 H13B 2.6019 no .
C14 H13C 3.2749 no .
C14 H21A 3.4213 no .
C14 H22B 3.0323 no .
C15 H13B 3.1485 no .
C15 H13C 3.2906 no .
C15 H16A 3.2732 no .
C15 H16B 2.6286 no .
C15 H16C 2.6837 no .
C15 H17A 2.9163 no .
C16 H3B 3.2279 no .
C16 H15A 2.7403 no .
C16 H15B 2.5778 no .
C16 H15C 3.2666 no .
C16 H17A 3.2062 no .
C16 H19B 3.1449 no .
C16 H19C 3.4660 no .
C17 H3A 3.4088 no .
C17 H3B 3.4815 no .
C17 H15B 3.5803 no .
C17 H15C 3.3589 no .
C17 H18A 3.2622 no .
C17 H18B 2.6616 no .
C17 H18C 2.5971 no .
C18 H2C 3.5388 no .
C18 H11B 2.9604 no .
C18 H11C 3.2659 no .
C18 H13C 2.8525 no .
C18 H17A 3.2600 no .
C18 H17B 2.6964 no .
C18 H17C 2.5623 no .
C19 H4A 3.4618 no .
C19 H16A 3.0711 no .
C19 H16C 3.4616 no .
C19 H20A 3.2948 no .
C19 H20B 2.7223 no .
C19 H20C 2.6144 no .
C19 H21C 2.6451 no .
C20 H4A 3.5335 no .
C20 H19A 2.6654 no .
C20 H19B 2.6771 no .
C20 H19C 3.2945 no .
C20 H23B 3.3946 no .
C20 H23C 3.4238 no .
C21 H14A 3.2590 no .
C21 H19A 3.5675 no .
C21 H19C 2.7570 no .
C21 H22A 2.6234 no .
C21 H22B 2.6275 no .
C21 H22C 3.2637 no .
C21 H23C 2.7323 no .
C22 H7C 3.3092 no .
C22 H9C 3.5452 no .
C22 H14A 2.9213 no .
C22 H14C 3.5531 no .
C22 H21A 2.6240 no .
C22 H21B 2.6232 no .
C22 H21C 3.2650 no .
C23 H20A 2.8583 no .
C23 H21B 3.0665 no .
C23 H21C 3.5734 no .
C23 H22A 3.4506 no .
C23 H24A 2.5682 no .
C23 H24B 3.2782 no .
C23 H24C 2.7536 no .
C24 H9A 3.4903 no .
C24 H9C 3.2415 no .
C24 H20A 3.1607 no .
C24 H23A 2.6728 no .
C24 H23B 2.6688 no .
C24 H23C 3.2759 no .
H1A H2A 2.7447 no .
H1A H2B 2.3685 no .
H1A H2C 3.4532 no .
H1A H5A 3.0383 no .
H1A H5B 3.3349 no .
H1B H2A 2.6622 no .
H1B H2B 3.1605 no .
H1B H3A 2.4334 no .
H1B H3C 3.2958 no .
H1C H2A 3.5826 no .
H1C H2B 3.4403 no .
H1C H3A 2.7328 no .
H1C H3C 3.0283 no .
H1C H5A 2.6946 no .
H1C H5B 2.1910 no .
H2A H3A 3.5566 no .
H2A H11C 3.5447 no .
H2A H17B 3.4364 no .
H2A H18C 3.4159 no .
H2B H6C 3.2270 no .
H2B H11C 3.5527 no .
H2B H12B 3.0504 no .
H2C H6C 3.3978 no .
H2C H11C 2.5637 no .
H2C H12B 2.7311 no .
H2C H17B 3.4676 no .
H2C H18C 2.5797 no .
H3A H4A 3.5078 no .
H3A H4C 3.5734 no .
H3A H17A 3.5594 no .
H3A H17B 2.5070 no .
H3B H4A 2.4535 no .
H3B H4B 3.5156 no .
H3B H4C 3.0790 no .
H3B H16A 2.6170 no .
H3B H16B 3.0434 no .
H3B H17A 3.3428 no .
H3B H17B 2.7852 no .
H3C H4A 2.8363 no .
H3C H4B 3.5507 no .
H3C H4C 2.5419 no .
H4A H16A 3.1782 no .
H4A H19B 2.5770 no .
H4A H20B 2.6949 no .
H4B H5B 2.7798 no .
H4B H5C 3.0511 no .
H4B H6B 3.5803 no .
H4B H20B 2.7087 no .
H4C H5B 2.7163 no .
H4C H5C 3.5472 no .
H4C H20B 3.4764 no .
H5A H6A 2.5769 no .
H5A H6B 3.5563 no .
H5A H6C 2.7809 no .
H5B H6A 3.4111 no .
H5C H6A 2.3619 no .
H5C H6B 3.3541 no .
H5C H6C 3.3055 no .
H6B H9B 2.8985 no .
H6B H9C 2.8265 no .
H6B H12C 3.4554 no .
H6B H24B 3.0276 no .
H6C H12B 2.8170 no .
H6C H12C 3.1994 no .
H7A H8A 2.5249 no .
H7A H8B 3.5611 no .
H7A H8C 2.9351 no .
H7A H11B 3.5978 no .
H7A H13A 2.8298 no .
H7A H14C 3.3112 no .
H7A H18A 3.3055 no .
H7B H8A 3.0041 no .
H7B H8B 3.5402 no .
H7B H8C 2.4799 no .
H7B H22B 3.5821 no .
H7C H8A 3.5684 no .
H7C H8C 3.5384 no .
H7C H13A 3.3153 no .
H7C H14A 3.1598 no .
H7C H14C 2.7017 no .
H7C H18A 3.2682 no .
H7C H22B 2.8010 no .
H7C H22C 2.9154 no .
H8A H11A 3.2269 no .
H8A H11B 2.7276 no .
H8B H10C 2.3571 no .
H8B H11A 2.5387 no .
H8B H11B 2.6734 no .
H8B H12A 3.5038 no .
H8C H10C 2.5946 no .
H9A H10A 2.9401 no .
H9A H10B 2.4586 no .
H9A H10C 3.5193 no .
H9A H22C 3.0585 no .
H9A H24A 3.1767 no .
H9A H24B 2.9857 no .
H9B H10A 2.4675 no .
H9B H10B 2.9345 no .
H9B H10C 3.5240 no .
H9B H12C 2.5020 no .
H9B H24B 3.1070 no .
H9C H10A 3.5265 no .
H9C H10B 3.5210 no .
H9C H12C 3.2605 no .
H9C H22C 2.6131 no .
H9C H24A 3.3976 no .
H9C H24B 2.4409 no .
H10A H12A 3.1515 no .
H10A H12C 2.3824 no .
H10C H12A 3.4652 no .
H10C H12C 3.1154 no .
H11A H12A 2.5393 no .
H11A H12B 3.0227 no .
H11A H12C 3.5725 no .
H11B H12A 3.5594 no .
H11B H12B 3.5106 no .
H11B H18A 2.6504 no .
H11B H18B 2.9243 no .
H11B H18C 2.8055 no .
H11C H12A 2.8891 no .
H11C H12B 2.4383 no .
H11C H12C 3.5067 no .
H11C H18A 3.3857 no .
H11C H18B 3.2315 no .
H11C H18C 2.6809 no .
H13A H14A 3.5029 no .
H13A H14B 3.1310 no .
H13A H14C 2.4415 no .
H13A H18A 2.9254 no .
H13B H14A 3.5306 no .
H13B H14B 2.5369 no .
H13B H14C 2.7454 no .
H13B H15A 3.1102 no .
H13B H15C 2.5133 no .
H13C H14B 3.5701 no .
H13C H14C 3.4878 no .
H13C H15C 2.4561 no .
H13C H18A 2.5853 no .
H13C H18B 2.9562 no .
H14A H19C 2.8631 no .
H14A H21A 2.8653 no .
H14A H22B 2.4686 no .
H14A H22C 3.1320 no .
H14B H15A 3.2890 no .
H14B H19C 3.5497 no .
H14B H21A 3.3554 no .
H14C H21A 3.5161 no .
H14C H22B 2.7286 no .
H15A H16B 3.0458 no .
H15A H16C 2.6193 no .
H15B H16A 3.4696 no .
H15B H16B 2.3829 no .
H15B H16C 2.8799 no .
H15B H17A 2.7588 no .
H15C H16B 3.4676 no .
H15C H16C 3.5920 no .
H15C H17A 2.8996 no .
H16A H17A 3.4510 no .
H16A H19A 3.4835 no .
H16A H19B 2.3650 no .
H16A H19C 2.9924 no .
H16B H17A 2.9803 no .
H16C H19A 3.5285 no .
H16C H19B 3.1052 no .
H16C H19C 3.1939 no .
H17A H18B 3.4995 no .
H17A H18C 3.5209 no .
H17B H18A 3.5460 no .
H17B H18B 3.0759 no .
H17B H18C 2.5013 no .
H17C H18A 3.4817 no .
H17C H18B 2.4263 no .
H17C H18C 2.7741 no .
H19A H20A 3.5210 no .
H19A H20B 3.0433 no .
H19A H20C 2.4419 no .
H19A H21C 2.7392 no .
H19B H20A 3.5844 no .
H19B H20B 2.5714 no .
H19B H20C 2.8971 no .
H19B H21C 3.5988 no .
H19C H20B 3.5930 no .
H19C H20C 3.5100 no .
H19C H21A 3.0043 no .
H19C H21C 2.2909 no .
H20A H23B 2.5814 no .
H20A H23C 2.9891 no .
H20A H24C 2.8297 no .
H21A H22A 2.9204 no .
H21A H22B 2.4487 no .
H21A H22C 3.5138 no .
H21B H22A 2.4434 no .
H21B H22B 2.9257 no .
H21B H22C 3.5112 no .
H21B H23A 3.2495 no .
H21B H23C 2.2803 no .
H21C H22A 3.5135 no .
H21C H22B 3.5168 no .
H21C H23C 2.7373 no .
H22A H23A 3.2348 no .
H22A H23C 3.3219 no .
H22C H24B 3.5584 no .
H23A H24A 2.4176 no .
H23A H24B 3.4976 no .
H23A H24C 3.1124 no .
H23B H24A 2.8236 no .
H23B H24B 3.5896 no .
H23B H24C 2.6133 no .
H23C H24A 3.4737 no .
P2 H10B 3.5659 no 5_566
F1 H1A 3.1985 no 8_555
F1 H2B 2.7400 no 8_555
F1 H5A 3.0799 no 8_555
F1 H6C 2.9116 no 8_555
F1 H15B 3.0771 no .
F1 H20A 3.4470 no 4_574
F1 H21B 2.7353 no 3_564
F1 H23A 3.1376 no 3_564
F1 H23C 3.1485 no 3_564
F2 H8B 2.7061 no 7_555
F2 H10A 3.1885 no 7_555
F2 H10C 2.6770 no 7_555
F2 H12A 3.1116 no 7_555
F2 H20A 3.2491 no 4_574
F2 H20C 2.7529 no 4_574
F2 H21B 3.3521 no 3_564
F2 H22A 2.5061 no 3_564
F2 H23A 2.9283 no 3_564
F3 H1A 3.0815 no 8_555
F3 H5A 3.3880 no 8_555
F3 H11A 3.5850 no 7_555
F3 H12A 2.7507 no 7_555
F3 H13A 3.4016 no 2_555
F3 H13B 2.8629 no 2_555
F3 H13C 2.6459 no 2_555
F3 H15C 3.4026 no 2_555
F3 H20A 2.5168 no 4_574
F3 H20C 3.2140 no 4_574
F3 H23B 2.7768 no 4_574
F4 H2B 3.4910 no 8_555
F4 H8B 3.2913 no 7_555
F4 H11A 3.2873 no 7_555
F4 H13A 3.1367 no 2_555
F4 H13B 2.7794 no 2_555
F4 H13C 3.4486 no 2_555
F4 H15B 2.8808 no .
F4 H16B 2.5456 no .
F4 H17A 2.5772 no .
F4 H23A 3.2300 no 3_564
F5 H1C 2.5447 no 1_545
F5 H3C 2.8400 no 1_545
F5 H4C 2.9441 no 1_545
F5 H5B 2.5748 no 1_545
F5 H17C 3.5843 no 7_545
F5 H18B 2.7091 no 7_545
F5 H24A 2.9333 no 5_566
F5 H24B 3.2887 no 5_566
F5 H24C 2.8355 no 5_566
F6 H2A 3.3239 no 7_545
F6 H7A 3.2468 no .
F6 H7B 2.8897 no .
F6 H8A 3.0797 no .
F6 H8C 2.5981 no .
F6 H9A 3.4548 no 5_566
F6 H9B 3.5759 no 5_566
F6 H16C 3.3196 no 2_545
F6 H17C 3.1234 no 7_545
F6 H18B 3.5622 no 7_545
F6 H24A 2.8696 no 5_566
F6 H24B 3.5938 no 5_566
F7 H3C 2.7078 no 1_545
F7 H4C 3.3652 no 1_545
F7 H11C 3.2313 no 7_545
F7 H14B 2.4880 no 2_545
F7 H15A 2.5856 no 2_545
F7 H16C 2.8336 no 2_545
F8 H4C 2.7925 no 1_545
F8 H9B 3.1453 no 5_566
F8 H14B 3.2737 no 2_545
F8 H19A 3.2629 no 2_545
F8 H19C 2.9275 no 2_545
F8 H21A 3.0217 no 2_545
F8 H21C 2.9958 no 2_545
N3 H5C 3.0529 no 5_576
N4 H1B 3.5846 no 7_545
N4 H10B 3.5205 no 5_566
N5 H10B 2.7894 no 5_566
N10 H10A 3.5962 no 6_566
C1 H11B 3.4629 no 7_555
C1 H13A 3.3601 no 7_555
C1 H13C 3.2548 no 7_555
C1 H18A 3.2197 no 7_555
C1 H18B 2.9488 no 7_555
C2 H15A 3.2357 no 8_455
C2 H15B 3.1303 no 8_455
C3 H11A 3.3055 no 7_555
C3 H11B 3.4578 no 7_555
C3 H14B 3.3299 no 2_555
C4 H5C 3.5596 no 5_576
C4 H6A 3.3235 no 5_576
C4 H14B 3.5233 no 2_555
C4 H21A 3.2508 no 2_555
C5 H4B 3.4692 no 5_576
C5 H5C 3.2193 no 5_576
C5 H6A 3.5858 no 5_576
C5 H24B 3.4778 no 5_576
C5 H24C 2.7654 no 5_576
C6 H5C 3.2331 no 5_576
C6 H21A 3.4845 no 6_466
C6 H21B 3.2185 no 6_466
C6 H21C 3.4677 no 6_466
C7 H10B 3.3059 no 5_566
C8 H9A 3.4666 no 5_566
C8 H17B 3.3857 no 7_545
C8 H17C 3.0965 no 7_545
C9 H7B 3.5986 no 5_566
C9 H8C 3.5945 no 5_566
C9 H10B 3.1380 no 5_566
C10 H7B 3.4512 no 5_566
C10 H9A 3.1467 no 5_566
C10 H10B 3.0961 no 5_566
C10 H19A 3.5000 no 6_466
C10 H20C 3.2187 no 6_466
C10 H22A 3.0413 no 5_566
C10 H22C 3.3107 no 5_566
C11 H1B 3.5184 no 7_545
C11 H3A 3.3676 no 7_545
C11 H3C 3.3361 no 7_545
C11 H15A 3.1379 no 8_455
C12 H23B 3.5688 no 6_466
C12 H23C 3.1988 no 6_466
C13 H1A 3.0027 no 7_545
C13 H16B 3.2581 no 2_545
C14 H3C 3.4801 no 2_545
C14 H4A 3.5217 no 2_545
C15 H2B 3.0609 no 8_555
C15 H11C 3.2414 no 8_555
C15 H12A 3.5759 no 8_555
C15 H12B 3.3392 no 8_555
C15 H23A 3.5627 no 3_564
C15 H23B 3.2992 no 3_564
C16 H13A 3.2631 no 2_555
C17 H8A 3.0594 no 7_555
C17 H8B 3.5441 no 7_555
C17 H8C 3.5592 no 7_555
C17 H23A 3.1184 no 3_564
C17 H24A 3.4271 no 3_564
C18 H1A 3.5587 no 7_545
C18 H1B 3.0562 no 7_545
C18 H1C 3.4290 no 7_545
C19 H10A 3.4646 no 6_566
C20 H5A 3.4508 no 5_576
C20 H10A 3.2586 no 6_566
C20 H12A 3.5794 no 6_566
C21 H4C 3.5608 no 2_545
C21 H6A 3.1213 no 6_566
C21 H6C 3.2148 no 6_566
C22 H10A 3.4206 no 5_566
C22 H10B 3.2013 no 5_566
C22 H10C 3.3118 no 5_566
C22 H20C 3.4000 no 2_545
C23 H12A 3.3049 no 6_566
C23 H15B 3.3793 no 3_565
C23 H15C 3.2231 no 3_565
C23 H17A 3.4007 no 3_565
C23 H17C 3.4620 no 3_565
C24 H5A 3.3377 no 5_576
C24 H5B 3.2026 no 5_576
C24 H5C 3.5206 no 5_576
C24 H17C 3.3745 no 3_565
B1 H1A 3.5170 no 8_555
B1 H2B 3.5767 no 8_555
B1 H8B 3.5162 no 7_555
B1 H12A 3.3966 no 7_555
B1 H13B 3.3737 no 2_555
B1 H13C 3.5580 no 2_555
B1 H15B 3.5266 no .
B1 H20A 3.2311 no 4_574
B1 H20C 3.4038 no 4_574
B1 H23A 3.2885 no 3_564
B2 H3C 3.2948 no 1_545
B2 H4C 3.2888 no 1_545
B2 H14B 3.4735 no 2_545
B2 H16C 3.4279 no 2_545
B2 H18B 3.4759 no 7_545
B2 H24A 3.3526 no 5_566
H1A F1 3.1985 no 8_455
H1A F3 3.0815 no 8_455
H1A C13 3.0027 no 7_555
H1A C18 3.5587 no 7_555
H1A B1 3.5170 no 8_455
H1A H13A 2.6319 no 7_555
H1A H13C 2.5033 no 7_555
H1A H18A 3.1983 no 7_555
H1A H18B 3.0958 no 7_555
H1B N4 3.5846 no 7_555
H1B C11 3.5184 no 7_555
H1B C18 3.0562 no 7_555
H1B H7A 3.0282 no 7_555
H1B H8A 2.9544 no 7_555
H1B H11B 2.5736 no 7_555
H1B H13A 3.2220 no 7_555
H1B H13C 3.3065 no 7_555
H1B H18A 2.5928 no 7_555
H1B H18B 2.6421 no 7_555
H1C F5 2.5447 no 1_565
H1C C18 3.4290 no 7_555
H1C H11B 3.5865 no 7_555
H1C H13C 3.5287 no 7_555
H1C H18A 3.3897 no 7_555
H1C H18B 2.6326 no 7_555
H1C H24C 3.1330 no 5_576
H2A F6 3.3239 no 7_555
H2A H7A 2.9491 no 7_555
H2A H8A 2.9900 no 7_555
H2A H15A 3.1582 no 8_455
H2A H15B 3.3108 no 8_455
H2A H16B 3.4125 no 8_455
H2A H16C 3.0192 no 8_455
H2B F1 2.7400 no 8_455
H2B F4 3.4910 no 8_455
H2B C15 3.0609 no 8_455
H2B B1 3.5767 no 8_455
H2B H15A 2.9148 no 8_455
H2B H15B 2.3742 no 8_455
H2B H16B 3.1436 no 8_455
H2B H16C 3.4279 no 8_455
H2C H15A 3.0902 no 8_455
H2C H15B 3.2851 no 8_455
H3A C11 3.3676 no 7_555
H3A H8A 2.9175 no 7_555
H3A H11A 2.9947 no 7_555
H3A H11B 2.8740 no 7_555
H3B H11A 3.4946 no 7_555
H3B H13B 3.3197 no 2_555
H3B H14B 3.2100 no 2_555
H3B H14C 3.3083 no 2_555
H3C F5 2.8400 no 1_565
H3C F7 2.7078 no 1_565
H3C C11 3.3361 no 7_555
H3C C14 3.4801 no 2_555
H3C B2 3.2948 no 1_565
H3C H11A 2.9147 no 7_555
H3C H11B 3.1464 no 7_555
H3C H11C 3.4095 no 7_555
H3C H13B 3.3581 no 2_555
H3C H14B 2.6495 no 2_555
H3C H14C 3.5030 no 2_555
H4A C14 3.5217 no 2_555
H4A H14B 3.2355 no 2_555
H4A H14C 3.0039 no 2_555
H4A H21A 3.2004 no 2_555
H4B C5 3.4692 no 5_576
H4B H5A 3.5903 no 5_576
H4B H5C 2.6177 no 5_576
H4B H6A 2.8466 no 5_576
H4B H21A 3.4591 no 2_555
H4C F5 2.9441 no 1_565
H4C F7 3.3652 no 1_565
H4C F8 2.7925 no 1_565
H4C C21 3.5608 no 2_555
H4C B2 3.2888 no 1_565
H4C H6A 2.9082 no 5_576
H4C H14B 3.0492 no 2_555
H4C H14C 3.5439 no 2_555
H4C H21A 2.6184 no 2_555
H5A F1 3.0799 no 8_455
H5A F3 3.3880 no 8_455
H5A C20 3.4508 no 5_576
H5A C24 3.3377 no 5_576
H5A H4B 3.5903 no 5_576
H5A H20A 2.8883 no 5_576
H5A H20B 3.1058 no 5_576
H5A H24B 3.4973 no 5_576
H5A H24C 2.4727 no 5_576
H5B F5 2.5748 no 1_565
H5B C24 3.2026 no 5_576
H5B H6A 3.4375 no 5_576
H5B H24B 3.1497 no 5_576
H5B H24C 2.4374 no 5_576
H5C N3 3.0529 no 5_576
H5C C4 3.5596 no 5_576
H5C C5 3.2193 no 5_576
H5C C6 3.2331 no 5_576
H5C C24 3.5206 no 5_576
H5C H4B 2.6177 no 5_576
H5C H5C 2.5852 no 5_576
H5C H6A 2.9510 no 5_576
H5C H6B 3.1673 no 5_576
H5C H20B 3.3954 no 5_576
H5C H24B 3.2197 no 5_576
H5C H24C 2.9472 no 5_576
H6A C4 3.3235 no 5_576
H6A C5 3.5858 no 5_576
H6A C21 3.1213 no 6_466
H6A H4B 2.8466 no 5_576
H6A H4C 2.9082 no 5_576
H6A H5B 3.4375 no 5_576
H6A H5C 2.9510 no 5_576
H6A H21A 2.7902 no 6_466
H6A H21B 2.8950 no 6_466
H6A H21C 3.1601 no 6_466
H6B H5C 3.1673 no 5_576
H6B H21C 3.5834 no 6_466
H6C F1 2.9116 no 8_455
H6C C21 3.2148 no 6_466
H6C H21A 3.3689 no 6_466
H6C H21B 2.6695 no 6_466
H6C H21C 3.1103 no 6_466
H7A F6 3.2468 no .
H7A H1B 3.0282 no 7_545
H7A H2A 2.9491 no 7_545
H7A H16B 3.5383 no 2_545
H7A H16C 2.9405 no 2_545
H7B F6 2.8897 no .
H7B C9 3.5986 no 5_566
H7B C10 3.4512 no 5_566
H7B H9A 2.9674 no 5_566
H7B H9B 3.4601 no 5_566
H7B H10A 3.3089 no 5_566
H7B H10B 2.7820 no 5_566
H7B H16C 3.4683 no 2_545
H7B H19A 2.9397 no 2_545
H7C H10B 3.2341 no 5_566
H8A F6 3.0797 no .
H8A C17 3.0594 no 7_545
H8A H1B 2.9544 no 7_545
H8A H2A 2.9900 no 7_545
H8A H3A 2.9175 no 7_545
H8A H17A 3.3502 no 7_545
H8A H17B 2.6684 no 7_545
H8A H17C 2.7074 no 7_545
H8B F2 2.7061 no 7_545
H8B F4 3.2913 no 7_545
H8B C17 3.5441 no 7_545
H8B B1 3.5162 no 7_545
H8B H17A 3.3928 no 7_545
H8B H17B 3.4277 no 7_545
H8B H17C 3.2266 no 7_545
H8C F6 2.5981 no .
H8C C9 3.5945 no 5_566
H8C C17 3.5592 no 7_545
H8C H9A 2.6497 no 5_566
H8C H17B 3.5961 no 7_545
H8C H17C 2.8562 no 7_545
H8C H24A 2.8412 no 5_566
H9A F6 3.4548 no 5_566
H9A C8 3.4666 no 5_566
H9A C10 3.1467 no 5_566
H9A H7B 2.9674 no 5_566
H9A H8C 2.6497 no 5_566
H9A H10B 2.6781 no 5_566
H9A H10C 2.8261 no 5_566
H9B F6 3.5759 no 5_566
H9B F8 3.1453 no 5_566
H9B H7B 3.4601 no 5_566
H9B H19A 3.1514 no 6_466
H9B H21C 3.3442 no 6_466
H9C H10B 3.4605 no 5_566
H10A F2 3.1885 no 7_545
H10A N10 3.5962 no 6_466
H10A C19 3.4646 no 6_466
H10A C20 3.2586 no 6_466
H10A C22 3.4206 no 5_566
H10A H7B 3.3089 no 5_566
H10A H19A 2.6344 no 6_466
H10A H20C 2.3521 no 6_466
H10A H22A 2.9350 no 5_566
H10A H22B 3.3153 no 5_566
H10A H22C 3.4676 no 5_566
H10B P2 3.5659 no 5_566
H10B N4 3.5205 no 5_566
H10B N5 2.7894 no 5_566
H10B C7 3.3059 no 5_566
H10B C9 3.1380 no 5_566
H10B C10 3.0961 no 5_566
H10B C22 3.2013 no 5_566
H10B H7B 2.7820 no 5_566
H10B H7C 3.2341 no 5_566
H10B H9A 2.6781 no 5_566
H10B H9C 3.4605 no 5_566
H10B H10B 2.6310 no 5_566
H10B H10C 3.3936 no 5_566
H10B H22A 3.0069 no 5_566
H10B H22B 3.2892 no 5_566
H10B H22C 2.7886 no 5_566
H10C F2 2.6770 no 7_545
H10C C22 3.3118 no 5_566
H10C H9A 2.8261 no 5_566
H10C H10B 3.3936 no 5_566
H10C H20C 3.3235 no 6_466
H10C H22A 2.6723 no 5_566
H10C H22C 3.1656 no 5_566
H11A F3 3.5850 no 7_545
H11A F4 3.2873 no 7_545
H11A C3 3.3055 no 7_545
H11A H3A 2.9947 no 7_545
H11A H3B 3.4946 no 7_545
H11A H3C 2.9147 no 7_545
H11A H13B 3.0250 no 8_455
H11A H15A 3.0279 no 8_455
H11A H15C 3.4100 no 8_455
H11B C1 3.4629 no 7_545
H11B C3 3.4578 no 7_545
H11B H1B 2.5736 no 7_545
H11B H1C 3.5865 no 7_545
H11B H3A 2.8740 no 7_545
H11B H3C 3.1464 no 7_545
H11C F7 3.2313 no 7_555
H11C C15 3.2414 no 8_455
H11C H3C 3.4095 no 7_545
H11C H15A 2.4198 no 8_455
H11C H15B 3.5024 no 8_455
H11C H15C 3.4094 no 8_455
H12A F2 3.1116 no 7_545
H12A F3 2.7507 no 7_545
H12A C15 3.5759 no 8_455
H12A C20 3.5794 no 6_466
H12A C23 3.3049 no 6_466
H12A B1 3.3966 no 7_545
H12A H15A 3.4950 no 8_455
H12A H15B 3.5745 no 8_455
H12A H15C 3.0922 no 8_455
H12A H20A 3.2348 no 6_466
H12A H20C 3.1860 no 6_466
H12A H23B 2.8458 no 6_466
H12A H23C 2.8627 no 6_466
H12B C15 3.3392 no 8_455
H12B H15A 3.1373 no 8_455
H12B H15B 3.0272 no 8_455
H12B H15C 3.2956 no 8_455
H12B H23B 3.5246 no 6_466
H12B H23C 2.9914 no 6_466
H12C H20C 3.2767 no 6_466
H12C H21C 3.1737 no 6_466
H12C H23C 3.2097 no 6_466
H13A F3 3.4016 no 2_545
H13A F4 3.1367 no 2_545
H13A C1 3.3601 no 7_545
H13A C16 3.2631 no 2_545
H13A H1A 2.6319 no 7_545
H13A H1B 3.2220 no 7_545
H13A H16A 3.4872 no 2_545
H13A H16B 2.5074 no 2_545
H13A H16C 3.3604 no 2_545
H13B F3 2.8629 no 2_545
H13B F4 2.7794 no 2_545
H13B B1 3.3737 no 2_545
H13B H3B 3.3197 no 2_545
H13B H3C 3.3581 no 2_545
H13B H11A 3.0250 no 8_555
H13B H16B 3.1567 no 2_545
H13C F3 2.6459 no 2_545
H13C F4 3.4486 no 2_545
H13C C1 3.2548 no 7_545
H13C B1 3.5580 no 2_545
H13C H1A 2.5033 no 7_545
H13C H1B 3.3065 no 7_545
H13C H1C 3.5287 no 7_545
H13C H23B 3.2804 no 3_564
H14B F7 2.4880 no 2_555
H14B F8 3.2737 no 2_555
H14B C3 3.3299 no 2_545
H14B C4 3.5233 no 2_545
H14B B2 3.4735 no 2_555
H14B H3B 3.2100 no 2_545
H14B H3C 2.6495 no 2_545
H14B H4A 3.2355 no 2_545
H14B H4C 3.0492 no 2_545
H14C H3B 3.3083 no 2_545
H14C H3C 3.5030 no 2_545
H14C H4A 3.0039 no 2_545
H14C H4C 3.5439 no 2_545
H14C H16A 3.3261 no 2_545
H14C H16B 3.4979 no 2_545
H14C H19B 3.5749 no 2_545
H15A F7 2.5856 no 2_555
H15A C2 3.2357 no 8_555
H15A C11 3.1379 no 8_555
H15A H2A 3.1582 no 8_555
H15A H2B 2.9148 no 8_555
H15A H2C 3.0902 no 8_555
H15A H11A 3.0279 no 8_555
H15A H11C 2.4198 no 8_555
H15A H12A 3.4950 no 8_555
H15A H12B 3.1373 no 8_555
H15B F1 3.0771 no .
H15B F4 2.8808 no .
H15B C2 3.1303 no 8_555
H15B C23 3.3793 no 3_564
H15B B1 3.5266 no .
H15B H2A 3.3108 no 8_555
H15B H2B 2.3742 no 8_555
H15B H2C 3.2851 no 8_555
H15B H11C 3.5024 no 8_555
H15B H12A 3.5745 no 8_555
H15B H12B 3.0272 no 8_555
H15B H23A 3.0733 no 3_564
H15B H23B 3.1650 no 3_564
H15B H23C 3.3373 no 3_564
H15C F3 3.4026 no 2_545
H15C C23 3.2231 no 3_564
H15C H11A 3.4100 no 8_555
H15C H11C 3.4094 no 8_555
H15C H12A 3.0922 no 8_555
H15C H12B 3.2956 no 8_555
H15C H23A 3.1897 no 3_564
H15C H23B 2.5713 no 3_564
H15C H23C 3.4438 no 3_564
H16A H13A 3.4872 no 2_555
H16A H14C 3.3261 no 2_555
H16B F4 2.5456 no .
H16B C13 3.2581 no 2_555
H16B H2A 3.4125 no 8_555
H16B H2B 3.1436 no 8_555
H16B H7A 3.5383 no 2_555
H16B H13A 2.5074 no 2_555
H16B H13B 3.1567 no 2_555
H16B H14C 3.4979 no 2_555
H16C F6 3.3196 no 2_555
H16C F7 2.8336 no 2_555
H16C B2 3.4279 no 2_555
H16C H2A 3.0192 no 8_555
H16C H2B 3.4279 no 8_555
H16C H7A 2.9405 no 2_555
H16C H7B 3.4683 no 2_555
H16C H13A 3.3604 no 2_555
H17A F4 2.5772 no .
H17A C23 3.4007 no 3_564
H17A H8A 3.3502 no 7_555
H17A H8B 3.3928 no 7_555
H17A H23A 2.6186 no 3_564
H17A H23B 3.3329 no 3_564
H17B C8 3.3857 no 7_555
H17B H8A 2.6684 no 7_555
H17B H8B 3.4277 no 7_555
H17B H8C 3.5961 no 7_555
H17C F5 3.5843 no 7_555
H17C F6 3.1234 no 7_555
H17C C8 3.0965 no 7_555
H17C C23 3.4620 no 3_564
H17C C24 3.3745 no 3_564
H17C H8A 2.7074 no 7_555
H17C H8B 3.2266 no 7_555
H17C H8C 2.8562 no 7_555
H17C H23A 2.8029 no 3_564
H17C H23B 3.3881 no 3_564
H17C H24A 2.5340 no 3_564
H17C H24C 3.4999 no 3_564
H18A C1 3.2197 no 7_545
H18A H1A 3.1983 no 7_545
H18A H1B 2.5928 no 7_545
H18A H1C 3.3897 no 7_545
H18B F5 2.7091 no 7_555
H18B F6 3.5622 no 7_555
H18B C1 2.9488 no 7_545
H18B B2 3.4759 no 7_555
H18B H1A 3.0958 no 7_545
H18B H1B 2.6421 no 7_545
H18B H1C 2.6326 no 7_545
H19A F8 3.2629 no 2_555
H19A C10 3.5000 no 6_566
H19A H7B 2.9397 no 2_555
H19A H9B 3.1514 no 6_566
H19A H10A 2.6344 no 6_566
H19B H14C 3.5749 no 2_555
H19C F8 2.9275 no 2_555
H20A F1 3.4470 no 4_575
H20A F2 3.2491 no 4_575
H20A F3 2.5168 no 4_575
H20A B1 3.2311 no 4_575
H20A H5A 2.8883 no 5_576
H20A H12A 3.2348 no 6_566
H20B H5A 3.1058 no 5_576
H20B H5C 3.3954 no 5_576
H20B H21A 3.3078 no 2_555
H20B H21B 3.5492 no 2_555
H20B H22A 3.5555 no 2_555
H20B H22B 3.3221 no 2_555
H20C F2 2.7529 no 4_575
H20C F3 3.2140 no 4_575
H20C C10 3.2187 no 6_566
H20C C22 3.4000 no 2_555
H20C B1 3.4038 no 4_575
H20C H10A 2.3521 no 6_566
H20C H10C 3.3235 no 6_566
H20C H12A 3.1860 no 6_566
H20C H12C 3.2767 no 6_566
H20C H22A 2.8505 no 2_555
H20C H22B 3.0435 no 2_555
H21A F8 3.0217 no 2_555
H21A C4 3.2508 no 2_545
H21A C6 3.4845 no 6_566
H21A H4A 3.2004 no 2_545
H21A H4B 3.4591 no 2_545
H21A H4C 2.6184 no 2_545
H21A H6A 2.7902 no 6_566
H21A H6C 3.3689 no 6_566
H21A H20B 3.3078 no 2_545
H21B F1 2.7353 no 3_565
H21B F2 3.3521 no 3_565
H21B C6 3.2185 no 6_566
H21B H6A 2.8950 no 6_566
H21B H6C 2.6695 no 6_566
H21B H20B 3.5492 no 2_545
H21C F8 2.9958 no 2_555
H21C C6 3.4677 no 6_566
H21C H6A 3.1601 no 6_566
H21C H6B 3.5834 no 6_566
H21C H6C 3.1103 no 6_566
H21C H9B 3.3442 no 6_566
H21C H12C 3.1737 no 6_566
H22A F2 2.5061 no 3_565
H22A C10 3.0413 no 5_566
H22A H10A 2.9350 no 5_566
H22A H10B 3.0069 no 5_566
H22A H10C 2.6723 no 5_566
H22A H20B 3.5555 no 2_545
H22A H20C 2.8505 no 2_545
H22B H10A 3.3153 no 5_566
H22B H10B 3.2892 no 5_566
H22B H20B 3.3221 no 2_545
H22B H20C 3.0435 no 2_545
H22C C10 3.3107 no 5_566
H22C H10A 3.4676 no 5_566
H22C H10B 2.7886 no 5_566
H22C H10C 3.1656 no 5_566
H23A F1 3.1376 no 3_565
H23A F2 2.9283 no 3_565
H23A F4 3.2300 no 3_565
H23A C15 3.5627 no 3_565
H23A C17 3.1184 no 3_565
H23A B1 3.2885 no 3_565
H23A H15B 3.0733 no 3_565
H23A H15C 3.1897 no 3_565
H23A H17A 2.6186 no 3_565
H23A H17C 2.8029 no 3_565
H23B F3 2.7768 no 4_575
H23B C12 3.5688 no 6_566
H23B C15 3.2992 no 3_565
H23B H12A 2.8458 no 6_566
H23B H12B 3.5246 no 6_566
H23B H13C 3.2804 no 3_565
H23B H15B 3.1650 no 3_565
H23B H15C 2.5713 no 3_565
H23B H17A 3.3329 no 3_565
H23B H17C 3.3881 no 3_565
H23C F1 3.1485 no 3_565
H23C C12 3.1988 no 6_566
H23C H12A 2.8627 no 6_566
H23C H12B 2.9914 no 6_566
H23C H12C 3.2097 no 6_566
H23C H15B 3.3373 no 3_565
H23C H15C 3.4438 no 3_565
H24A F5 2.9333 no 5_566
H24A F6 2.8696 no 5_566
H24A C17 3.4271 no 3_565
H24A B2 3.3526 no 5_566
H24A H8C 2.8412 no 5_566
H24A H17C 2.5340 no 3_565
H24B F5 3.2887 no 5_566
H24B F6 3.5938 no 5_566
H24B C5 3.4778 no 5_576
H24B H5A 3.4973 no 5_576
H24B H5B 3.1497 no 5_576
H24B H5C 3.2197 no 5_576
H24C F5 2.8355 no 5_566
H24C C5 2.7654 no 5_576
H24C H1C 3.1330 no 5_576
H24C H5A 2.4727 no 5_576
H24C H5B 2.4374 no 5_576
H24C H5C 2.9472 no 5_576
H24C H17C 3.4999 no 3_565

loop_
_geom_torsion_atom_site_label_1
_geom_torsion_atom_site_label_2
_geom_torsion_atom_site_label_3
_geom_torsion_atom_site_label_4
_geom_torsion
_geom_torsion_publ_flag
O1 Co1 O2 P2 -25.6(7) no
O2 Co1 O1 P1 167.5(5) no
O1 Co1 O3 P3 -84.6(4) no
O3 Co1 O1 P1 -67.7(5) no
O1 Co1 O4 P4 -149.4(4) no
O4 Co1 O1 P1 51.5(5) no
O2 Co1 O3 P3 32.4(5) no
O3 Co1 O2 P2 -145.1(6) no
O2 Co1 O4 P4 96.4(5) no
O4 Co1 O2 P2 95.0(7) no
O3 Co1 O4 P4 -29.5(5) no
O4 Co1 O3 P3 152.2(4) no
O1 P1 N1 C1 -180.0(4) no
O1 P1 N1 C2 24.9(5) no
N1 P1 O1 Co1 147.1(5) no
O1 P1 N2 C3 84.5(5) no
O1 P1 N2 C4 -81.2(5) no
N2 P1 O1 Co1 29.7(6) no
O1 P1 N3 C5 -174.6(4) no
O1 P1 N3 C6 -29.3(5) no
N3 P1 O1 Co1 -87.6(5) no
N1 P1 N2 C3 -34.1(5) no
N1 P1 N2 C4 160.1(4) no
N2 P1 N1 C1 -53.4(5) no
N2 P1 N1 C2 151.5(4) no
N1 P1 N3 C5 -55.5(5) no
N1 P1 N3 C6 89.8(5) no
N3 P1 N1 C1 60.7(5) no
N3 P1 N1 C2 -94.4(5) no
N2 P1 N3 C5 58.8(5) no
N2 P1 N3 C6 -155.9(4) no
N3 P1 N2 C3 -156.8(4) no
N3 P1 N2 C4 37.5(5) no
O2 P2 N4 C7 28.5(5) no
O2 P2 N4 C8 -165.9(4) no
N4 P2 O2 Co1 160.6(6) no
O2 P2 N5 C9 23.8(5) no
O2 P2 N5 C10 -171.8(4) no
N5 P2 O2 Co1 -77.4(7) no
O2 P2 N6 C11 75.4(5) no
O2 P2 N6 C12 -91.9(5) no
N6 P2 O2 Co1 43.4(8) no
N4 P2 N5 C9 142.4(4) no
N4 P2 N5 C10 -53.1(5) no
N5 P2 N4 C7 -89.9(5) no
N5 P2 N4 C8 75.8(5) no
N4 P2 N6 C11 -43.9(5) no
N4 P2 N6 C12 148.8(4) no
N6 P2 N4 C7 154.6(4) no
N6 P2 N4 C8 -39.7(5) no
N5 P2 N6 C11 -163.6(4) no
N5 P2 N6 C12 29.1(5) no
N6 P2 N5 C9 -103.9(5) no
N6 P2 N5 C10 60.5(5) no
O3 P3 N7 C13 166.2(4) no
O3 P3 N7 C14 -44.3(5) no
N7 P3 O3 Co1 -69.1(5) no
O3 P3 N8 C15 168.9(4) no
O3 P3 N8 C16 -11.0(5) no
N8 P3 O3 Co1 167.6(4) no
O3 P3 N9 C17 78.8(5) no
O3 P3 N9 C18 -62.5(5) no
N9 P3 O3 Co1 47.0(5) no
N7 P3 N8 C15 48.8(5) no
N7 P3 N8 C16 -131.1(5) no
N8 P3 N7 C13 -74.4(5) no
N8 P3 N7 C14 75.1(5) no
N7 P3 N9 C17 -162.3(4) no
N7 P3 N9 C18 56.4(4) no
N9 P3 N7 C13 42.0(5) no
N9 P3 N7 C14 -168.5(4) no
N8 P3 N9 C17 -41.6(5) no
N8 P3 N9 C18 177.1(4) no
N9 P3 N8 C15 -65.1(5) no
N9 P3 N8 C16 115.0(5) no
O4 P4 N10 C19 -67.2(5) no
O4 P4 N10 C20 82.0(5) no
N10 P4 O4 Co1 78.9(5) no
O4 P4 N11 C21 161.9(4) no
O4 P4 N11 C22 -53.4(5) no
N11 P4 O4 Co1 -38.4(6) no
O4 P4 N12 C23 171.7(4) no
O4 P4 N12 C24 -8.8(6) no
N12 P4 O4 Co1 -160.4(5) no
N10 P4 N11 C21 37.4(5) no
N10 P4 N11 C22 -177.9(4) no
N11 P4 N10 C19 53.5(5) no
N11 P4 N10 C20 -157.3(4) no
N10 P4 N12 C23 -62.9(6) no
N10 P4 N12 C24 116.5(5) no
N12 P4 N10 C19 172.9(4) no
N12 P4 N10 C20 -37.9(5) no
N11 P4 N12 C23 51.1(6) no
N11 P4 N12 C24 -129.4(5) no
N12 P4 N11 C21 -79.3(5) no
N12 P4 N11 C22 65.4(5) no
